data_4323478
loop_
_publ_author_name
'Claire J. Carmalt'
'Alan H. Cowley'
'Robert D. Culp'
'Richard A. Jones'
'Smuruthi Kamepalli'
'Nicholas C. Norman'

_publ_section_title
;
 Synthesis and Structures of Intramolecularly Base-Coordinated Group 15
 Aryl Halides
;
_journal_name_full 'Inorganic Chemistry'
_journal_page_first 2770
_journal_page_last 2776
_journal_paper_doi 10.1021/ic9701165
_journal_volume 36
_journal_year 1997
_chemical_formula_moiety '[(Me2NC10H6)AsCl2]'
_chemical_formula_sum 'C12 H12 As Cl2 N'
_chemical_formula_weight 316.05
_chemical_name_common 'compound 8'
_chemical_name_systematic
;
?
;
_space_group_IT_number 19
_symmetry_cell_setting orthorhombic
_symmetry_space_group_name_Hall 'P 2ac 2ab'
_symmetry_space_group_name_H-M 'P 21 21 21'
_atom_sites_solution_hydrogens geom
_atom_sites_solution_primary direct
_atom_sites_solution_secondary difmap
_audit_creation_method SHELXL
_cell_angle_alpha 90.00
_cell_angle_beta 90.00
_cell_angle_gamma 90.00
_cell_formula_units_Z 4
_cell_length_a 9.713(3)
_cell_length_b 9.8535(14)
_cell_length_c 13.310(3)
_cell_measurement_reflns_used 25
_cell_measurement_temperature 293(2)
_cell_measurement_theta_max 17
_cell_measurement_theta_min 16
_cell_volume 1273.9(5)
_computing_cell_refinement 'Enraf CAD4 Express'
_computing_data_collection 'Enraf CAD4 Express'
_computing_data_reduction 'Siemens SHELXTL'
_computing_molecular_graphics 'Siemens SHELXTL'
_computing_publication_material 'Siemens SHELXTL'
_computing_structure_refinement 'SHELXL-93 (Sheldrick, 1993)'
_computing_structure_solution 'SHELXS-86 (Sheldrick, 1990)'
_diffrn_ambient_temperature 293(2)
_diffrn_measurement_device 'Enraf Nonius CAD4'
_diffrn_measurement_method '2\q-\q scans'
_diffrn_radiation_monochromator graphite
_diffrn_radiation_source 'fine-focus sealed tube'
_diffrn_radiation_type MoK\a
_diffrn_radiation_wavelength 0.71073
_diffrn_reflns_av_R_equivalents 0.0933
_diffrn_reflns_av_sigmaI/netI 0.0999
_diffrn_reflns_limit_h_max 12
_diffrn_reflns_limit_h_min -7
_diffrn_reflns_limit_k_max 11
_diffrn_reflns_limit_k_min -11
_diffrn_reflns_limit_l_max 9
_diffrn_reflns_limit_l_min -15
_diffrn_reflns_number 2975
_diffrn_reflns_theta_max 26.95
_diffrn_reflns_theta_min 2.57
_diffrn_standards_decay_% 3.4
_diffrn_standards_interval_time 1800
_diffrn_standards_number 2
_exptl_absorpt_coefficient_mu 3.059
_exptl_absorpt_correction_T_max 0.79791
_exptl_absorpt_correction_T_min 0.19855
_exptl_absorpt_correction_type SHELXA
_exptl_crystal_colour colorless
_exptl_crystal_density_diffrn 1.648
_exptl_crystal_density_meas ?
_exptl_crystal_description rod
_exptl_crystal_F_000 632
_exptl_crystal_size_max 0.69
_exptl_crystal_size_mid 0.34
_exptl_crystal_size_min 0.30
_refine_diff_density_max 1.499
_refine_diff_density_min -0.901
_refine_diff_density_rms 0.160
_refine_ls_abs_structure_details 'Flack H D (1983), Acta Cryst. A39, 876-881'
_refine_ls_abs_structure_Flack -0.02(4)
_refine_ls_extinction_method none
_refine_ls_goodness_of_fit_all 1.013
_refine_ls_goodness_of_fit_obs 1.045
_refine_ls_matrix_type full
_refine_ls_number_parameters 149
_refine_ls_number_reflns 1834
_refine_ls_number_restraints 0
_refine_ls_restrained_S_all 1.039
_refine_ls_restrained_S_obs 1.045
_refine_ls_R_factor_all 0.0957
_refine_ls_R_factor_obs 0.0695
_refine_ls_shift/esd_max 0.000
_refine_ls_shift/esd_mean 0.000
_refine_ls_structure_factor_coef Fsqd
_refine_ls_weighting_details 'w=1/[\s^2^(Fo^2^)+(0.1070P)^2^+1.8441P] where P=(Fo^2^+2Fc^2^)/3'
_refine_ls_weighting_scheme calc
_refine_ls_wR_factor_all 0.1819
_refine_ls_wR_factor_obs 0.1588
_reflns_number_observed 1406
_reflns_number_total 1837
_reflns_observed_criterion >2sigma(I)
_cod_data_source_file ic9701165_4.cif
_cod_data_source_block s14
_cod_depositor_comments
;
The following automatic conversions were performed:

'_exptl_crystal_density_meas' value 'none' was changed to '?' - the
value is perceived as not measured.

Automatic conversion script
Id: cif_fix_values 3008 2015-01-20 13:52:24Z robertas 

The following automatic conversions were performed:

'_refine_ls_weighting_scheme' value 'calc
w=1/[\s^2^(Fo^2^)+(0.1070P)^2^+1.8441P] where P=(Fo^2^+2Fc^2^)/3' was
changed to 'calc'. New tag '_refine_ls_weighting_details' was
created. The value of the new tag was set to
'w=1/[\s^2^(Fo^2^)+(0.1070P)^2^+1.8441P] where P=(Fo^2^+2Fc^2^)/3'.

Automatic conversion script
Id: cif_fix_values 3143 2015-03-26 13:38:13Z robertas 
;
_cod_original_cell_volume 1273.8(5)
_cod_database_code 4323478

loop_
_symmetry_equiv_pos_as_xyz
'x, y, z'
'-x+1/2, -y, z+1/2'
'-x, y+1/2, -z+1/2'
'x+1/2, -y+1/2, -z'

loop_
_atom_site_aniso_label
_atom_site_aniso_U_11
_atom_site_aniso_U_22
_atom_site_aniso_U_33
_atom_site_aniso_U_23
_atom_site_aniso_U_13
_atom_site_aniso_U_12
As1 0.0434(5) 0.0453(6) 0.0450(6) -0.0047(5) 0.0030(5) 0.0139(6)
Cl1 0.055(2) 0.067(2) 0.079(2) -0.020(2) -0.0189(15) 0.009(2)
Cl2 0.103(3) 0.081(2) 0.047(2) 0.013(2) 0.021(2) 0.033(2)
N1 0.038(6) 0.036(4) 0.050(5) -0.004(4) 0.001(4) 0.004(4)
C1 0.031(5) 0.033(5) 0.053(6) -0.001(5) -0.009(5) 0.006(4)
C2 0.062(7) 0.046(6) 0.051(6) 0.010(5) 0.002(7) 0.004(7)
C3 0.077(9) 0.038(6) 0.065(7) 0.009(6) 0.008(8) 0.002(7)
C4 0.055(8) 0.043(6) 0.077(9) -0.015(7) 0.003(6) 0.001(6)
C5 0.051(7) 0.068(8) 0.039(6) -0.019(6) 0.000(5) 0.008(7)
C6 0.097(11) 0.072(10) 0.047(7) -0.009(7) 0.021(8) -0.006(9)
C7 0.090(11) 0.060(8) 0.057(7) 0.015(6) 0.014(7) -0.002(8)
C8 0.045(6) 0.042(6) 0.044(6) 0.007(6) 0.005(5) -0.004(6)
C9 0.034(5) 0.049(7) 0.037(5) -0.002(5) 0.002(4) 0.009(5)
C10 0.039(6) 0.049(6) 0.046(6) -0.002(5) -0.008(5) 0.002(5)
C11 0.057(8) 0.055(7) 0.057(7) 0.005(6) -0.003(6) 0.014(6)
C12 0.053(7) 0.042(6) 0.086(9) -0.005(6) 0.000(7) -0.015(6)

loop_
_atom_site_label
_atom_site_type_symbol
_atom_site_fract_x
_atom_site_fract_y
_atom_site_fract_z
_atom_site_U_iso_or_equiv
_atom_site_thermal_displace_type
_atom_site_occupancy
_atom_site_calc_flag
_atom_site_refinement_flags
_atom_site_disorder_group
As1 As 0.92854(12) 0.69786(11) 0.35369(8) 0.0446(4) Uani 1 d . .
Cl1 Cl 0.7059(3) 0.6757(3) 0.3250(2) 0.0670(9) Uani 1 d . .
Cl2 Cl 0.9561(4) 0.8276(4) 0.2078(2) 0.0771(11) Uani 1 d . .
N1 N 0.8965(9) 0.5861(9) 0.5080(6) 0.041(2) Uani 1 d . .
C1 C 0.9127(11) 0.8531(10) 0.4428(7) 0.039(2) Uani 1 d . .
C2 C 0.9351(15) 0.9882(10) 0.4158(8) 0.053(3) Uani 1 d . .
H2 H 0.9609(15) 1.0083(10) 0.3502(8) 0.056(14) Uiso 1 calc R .
C3 C 0.9198(16) 1.0929(11) 0.4840(9) 0.060(3) Uani 1 d . .
H3 H 0.9354(16) 1.1816(11) 0.4631(9) 0.056(14) Uiso 1 calc R .
C4 C 0.8828(13) 1.0691(12) 0.5803(10) 0.058(3) Uani 1 d . .
H4 H 0.8703(13) 1.1416(12) 0.6241(10) 0.056(14) Uiso 1 calc R .
C5 C 0.8266(14) 0.9024(14) 0.7132(8) 0.053(3) Uani 1 d . .
H5 H 0.8162(14) 0.9729(14) 0.7591(8) 0.056(14) Uiso 1 calc R .
C6 C 0.8064(19) 0.7762(14) 0.7441(10) 0.072(4) Uani 1 d . .
H6 H 0.7794(19) 0.7600(14) 0.8101(10) 0.056(14) Uiso 1 calc R .
C7 C 0.8254(17) 0.6662(14) 0.6778(8) 0.069(4) Uani 1 d . .
H7 H 0.8123(17) 0.5777(14) 0.7001(8) 0.056(14) Uiso 1 calc R .
C8 C 0.8633(12) 0.6907(11) 0.5807(7) 0.044(2) Uani 1 d . .
C9 C 0.8812(10) 0.8278(11) 0.5469(7) 0.040(2) Uani 1 d . .
C10 C 0.8625(12) 0.9332(11) 0.6153(8) 0.045(3) Uani 1 d . .
C11 C 1.0391(13) 0.5361(12) 0.5262(9) 0.056(3) Uani 1 d . .
H11A H 1.0671(29) 0.4792(56) 0.4714(26) 0.061(14) Uiso 1 calc R .
H11B H 1.0413(19) 0.4848(57) 0.5875(28) 0.061(14) Uiso 1 calc R .
H11C H 1.1006(17) 0.6120(12) 0.5315(49) 0.061(14) Uiso 1 calc R .
C12 C 0.7992(14) 0.4727(11) 0.5063(11) 0.060(3) Uani 1 d . .
H12A H 0.8117(52) 0.4181(42) 0.5654(30) 0.061(14) Uiso 1 calc R .
H12B H 0.8152(50) 0.4183(43) 0.4476(31) 0.061(14) Uiso 1 calc R .
H12C H 0.7068(14) 0.5072(11) 0.5049(54) 0.061(14) Uiso 1 calc R .

loop_
_atom_type_symbol
_atom_type_description
_atom_type_scat_dispersion_real
_atom_type_scat_dispersion_imag
_atom_type_scat_source
C C 0.0033 0.0016 'International Tables Vol C Tables 4.2.6.8 and 6.1.1.4'
H H 0.0000 0.0000 'International Tables Vol C Tables 4.2.6.8 and 6.1.1.4'
N N 0.0061 0.0033 'International Tables Vol C Tables 4.2.6.8 and 6.1.1.4'
Cl Cl 0.1484 0.1585 'International Tables Vol C Tables 4.2.6.8 and 6.1.1.4'
As As 0.0499 2.0058 'International Tables Vol C Tables 4.2.6.8 and 6.1.1.4'

loop_
_geom_angle_atom_site_label_1
_geom_angle_atom_site_label_2
_geom_angle_atom_site_label_3
_geom_angle
_geom_angle_site_symmetry_1
_geom_angle_site_symmetry_3
_geom_angle_publ_flag
C1 As1 Cl1 96.1(3) . . ?
C1 As1 Cl2 94.9(3) . . ?
Cl1 As1 Cl2 91.28(15) . . ?
C1 As1 N1 79.9(4) . . ?
Cl1 As1 N1 88.6(2) . . ?
Cl2 As1 N1 174.8(2) . . ?
C8 N1 C12 114.2(9) . . ?
C8 N1 C11 109.5(9) . . ?
C12 N1 C11 110.5(8) . . ?
C8 N1 As1 106.2(6) . . ?
C12 N1 As1 115.5(7) . . ?
C11 N1 As1 100.0(6) . . ?
C2 C1 C9 116.5(10) . . ?
C2 C1 As1 125.6(8) . . ?
C9 C1 As1 117.9(7) . . ?
C3 C2 C1 121.8(10) . . ?
C4 C3 C2 121.5(10) . . ?
C3 C4 C10 120.5(11) . . ?
C6 C5 C10 122.4(12) . . ?
C5 C6 C7 120.5(11) . . ?
C8 C7 C6 119.5(12) . . ?
C7 C8 C9 119.7(11) . . ?
C7 C8 N1 124.5(10) . . ?
C9 C8 N1 115.7(8) . . ?
C10 C9 C8 118.8(9) . . ?
C10 C9 C1 121.8(9) . . ?
C8 C9 C1 119.3(9) . . ?
C5 C10 C9 119.0(11) . . ?
C5 C10 C4 123.2(11) . . ?
C9 C10 C4 117.8(10) . . ?

loop_
_geom_bond_atom_site_label_1
_geom_bond_atom_site_label_2
_geom_bond_distance
_geom_bond_site_symmetry_2
_geom_bond_publ_flag
As1 C1 1.942(10) . ?
As1 Cl1 2.207(3) . ?
As1 Cl2 2.340(3) . ?
As1 N1 2.351(9) . ?
N1 C8 1.449(13) . ?
N1 C12 1.464(14) . ?
N1 C11 1.490(14) . ?
C1 C2 1.396(14) . ?
C1 C9 1.441(13) . ?
C2 C3 1.381(15) . ?
C3 C4 1.35(2) . ?
C4 C10 1.43(2) . ?
C5 C6 1.32(2) . ?
C5 C10 1.38(2) . ?
C6 C7 1.41(2) . ?
C7 C8 1.366(15) . ?
C8 C9 1.434(15) . ?
C9 C10 1.393(14) . ?
